data_4113552
loop_
_publ_author_name
'Eiichi Nakamura'
'Kazukuni Tahara'
'Yutaka Matsuo'
'Masaya Sawamura'

_publ_contact_author 'Nakamura, Eiichi'
_publ_contact_author_email nakamura@chem.s.u-tokyo.ac.jp
_publ_section_title
;
 Synthesis, Structure, and Aromaticity of a Hoop-Shaped Cyclic Benzenoid
 [10]Cyclophenacene
;
_journal_name_full 'Journal of the American Chemical Society'
_journal_page_first 2834
_journal_page_last 2835
_journal_paper_doi 10.1021/ja029915z
_journal_volume 125
_journal_year 2003
_chemical_formula_sum 'C133 H32 Cl2 N2'
_chemical_formula_weight 1728.64
_space_group_IT_number 43
_symmetry_cell_setting orthorhombic
_symmetry_space_group_name_Hall 'F 2 -2d'
_symmetry_space_group_name_H-M 'F d d 2'
_atom_type_scat_source 'D.Waasmaier&A.Kirfel,Acta Cryst.1995,A51, 416-431'
_cell_angle_alpha 90.000000(0)
_cell_angle_beta 90.000000(0)
_cell_angle_gamma 90.000000(0)
_cell_formula_units_Z 8
_cell_length_a 29.7502(4)
_cell_length_b 24.2689(7)
_cell_length_c 20.0769(7)
_cell_measurement_reflns_used ??
_cell_measurement_temperature 298
_cell_measurement_theta_max ??
_cell_measurement_theta_min 1
_cell_volume 14495.6(7)
_computing_data_collection 'DIP Image plate'
_computing_data_reduction maXus
_computing_molecular_graphics maXus
_computing_publication_material maXus
_computing_structure_refinement maXus
_computing_structure_solution maXus
_diffrn_measurement_device 'DIP Image plate'
_diffrn_orient_matrix_type X=UH
_diffrn_orient_matrix_UB_11 0.01000
_diffrn_orient_matrix_UB_12 0.00000
_diffrn_orient_matrix_UB_13 0.00000
_diffrn_orient_matrix_UB_21 0.00000
_diffrn_orient_matrix_UB_22 0.01000
_diffrn_orient_matrix_UB_23 0.00000
_diffrn_orient_matrix_UB_31 0.00000
_diffrn_orient_matrix_UB_32 0.00000
_diffrn_orient_matrix_UB_33 0.01000
_diffrn_radiation_type xray
_diffrn_radiation_wavelength 0.71073
_diffrn_reflns_av_R_equivalents 0.018
_diffrn_reflns_limit_h_max 36
_diffrn_reflns_limit_h_min -36
_diffrn_reflns_limit_k_max 29
_diffrn_reflns_limit_k_min -18
_diffrn_reflns_limit_l_max 22
_diffrn_reflns_limit_l_min -17
_diffrn_reflns_number 12396
_diffrn_reflns_theta_max 24.72
_exptl_absorpt_coefficient_mu 1.63
_exptl_absorpt_correction_type none
_exptl_crystal_colour Red
_exptl_crystal_density_diffrn 1.58
_exptl_crystal_density_meas 1.25
_exptl_crystal_size_max 0.5
_exptl_crystal_size_mid 0.3
_exptl_crystal_size_min 0.2
_refine_diff_density_max 0.25
_refine_diff_density_min -0.33
_refine_ls_extinction_method none
_refine_ls_goodness_of_fit_obs 3.112
_refine_ls_hydrogen_treatment refxyz
_refine_ls_number_parameters 654
_refine_ls_number_reflns 4267
_refine_ls_R_factor_obs 0.033
_refine_ls_shift/esd_max 0.2759
_refine_ls_shift/esd_mean 0.0139
_refine_ls_structure_factor_coef F
_refine_ls_weighting_scheme unit
_refine_ls_wR_factor_obs 0.036
_reflns_number_observed 4267
_reflns_number_total 4939
_reflns_observed_criterion refl_observed_if_I_>_3.00_sigma(I)
_cod_data_source_file ja029915zsi20030120_105100_1.cif
_cod_data_source_block C60(CN)Me5
_cod_depositor_comments
;
The following automatic conversions were performed:

'_refine_ls_weighting_scheme' value 'Unit' changed to 'unit'
according to the built-in table from CIF Core dictionary named
'cif_core.dic' version 2.4.1 from 2010-06-29.

Automatic conversion script
Id: cif_fix_values 1715 2011-07-08 13:25:40Z adriana 
;
_cod_original_sg_symbol_H-M 'F d d 2 '
_cod_original_formula_sum 'C133 H32 N2 Cl2        '
_cod_database_code 4113552

loop_
_symmetry_equiv_pos_as_xyz
+X,+Y,+Z
+X,+Y+0.5,+Z+0.5
+X+0.5,+Y,+Z+0.5
+X+0.5,+Y+0.5,+Z
-X,-Y,+Z
-X,-Y+0.5,+Z+0.5
-X+0.5,-Y,+Z+0.5
-X+0.5,-Y+0.5,+Z
-X+0.25,+Y+0.25,+Z+0.25
-X+0.25,+Y+0.75,+Z+0.75
-X+0.75,+Y+0.25,+Z+0.75
-X+0.75,+Y+0.75,+Z+0.25
+X+0.25,-Y+0.25,+Z+0.25
+X+0.25,-Y+0.75,+Z+0.75
+X+0.75,-Y+0.25,+Z+0.75
+X+0.75,-Y+0.75,+Z+0.25

loop_
_atom_site_aniso_label
_atom_site_aniso_U_11
_atom_site_aniso_U_22
_atom_site_aniso_U_33
_atom_site_aniso_U_12
_atom_site_aniso_U_13
_atom_site_aniso_U_23
Cl1 0.137(5) 0.087(3) 0.080(7) 0.018(3) 0.000(5) -.014(3)
N1 0.124(1) 0.045(1) 0.176(2) 0.028(1) -.063(1) -.018(1)
N2 0.121(1) 0.111(1) 0.084(2) 0.073(1) -.023(1) -.020(1)
N3 0.107(1) 0.093(1) 0.095(2) 0.068(1) 0.002(1) -.012(1)
C1 0.074(1) 0.045(1) 0.055(2) -.015(1) -.009(1) -.005(1)
C2 0.048(2) 0.037(1) 0.045(2) 0.001(1) -.008(1) 0.003(1)
C3 0.037(2) 0.036(1) 0.040(2) 0.005(1) -.010(1) 0.000(1)
C4 0.036(2) 0.040(2) 0.050(2) 0.007(1) -.002(2) -.005(1)
C5 0.061(2) 0.051(1) 0.045(2) 0.003(1) 0.003(1) -.011(1)
C6 0.070(2) 0.032(1) 0.057(3) -.010(1) -.017(2) -.004(1)
C7 0.055(2) 0.040(1) 0.042(2) -.009(1) -.006(1) 0.009(1)
C8 0.039(2) 0.036(2) 0.035(2) 0.000(1) -.007(1) 0.001(1)
C9 0.029(1) 0.051(1) 0.052(2) 0.003(1) 0.002(1) -.001(1)
C10 0.063(2) 0.046(1) 0.043(2) 0.011(1) 0.005(2) -.013(1)
C11 0.059(2) 0.038(1) 0.055(2) -.017(1) -.010(1) 0.001(1)
C12 0.051(2) 0.043(2) 0.055(2) -.018(1) -.005(1) 0.011(1)
C13 0.045(2) 0.043(2) 0.037(2) -.006(1) 0.001(2) 0.005(1)
C14 0.041(2) 0.041(1) 0.034(2) -.001(1) -.005(2) 0.001(1)
C15 0.034(2) 0.036(1) 0.041(2) -.006(1) -.010(2) 0.000(1)
C16 0.030(2) 0.041(2) 0.043(2) -.005(1) -.004(2) 0.000(1)
C17 0.041(1) 0.056(1) 0.044(2) 0.000(1) 0.009(1) -.002(1)
C18 0.053(2) 0.058(1) 0.039(2) 0.005(1) 0.009(2) -.005(1)
C19 0.068(2) 0.047(2) 0.038(2) 0.005(1) -.006(2) -.013(1)
C20 0.069(2) 0.036(2) 0.046(2) -.005(1) -.011(1) -.011(1)
C21 0.053(2) 0.049(2) 0.060(2) -.022(1) -.018(2) 0.003(1)
C22 0.041(2) 0.059(2) 0.051(2) -.017(1) 0.003(1) 0.009(1)
C23 0.043(1) 0.059(2) 0.042(2) -.007(1) 0.006(1) 0.005(1)
C24 0.046(2) 0.043(1) 0.033(2) -.001(1) -.002(1) -.008(1)
C25 0.042(2) 0.034(2) 0.040(2) -.003(1) -.007(2) -.009(2)
C26 0.039(2) 0.036(2) 0.052(3) -.013(1) 0.000(2) 0.005(2)
C27 0.043(2) 0.049(1) 0.047(3) -.011(1) 0.005(2) 0.010(1)
C28 0.065(2) 0.056(2) 0.029(2) -.001(1) 0.003(2) 0.001(1)
C29 0.062(2) 0.055(2) 0.035(2) -.002(1) -.004(2) -.006(1)
C30 0.059(2) 0.046(2) 0.053(2) -.015(1) -.021(2) -.005(1)
C31 0.038(2) 0.064(2) 0.065(2) -.017(1) -.013(2) 0.008(1)
C32 0.036(2) 0.070(2) 0.067(2) -.013(1) -.001(2) 0.007(2)
C33 0.044(2) 0.063(1) 0.046(3) 0.003(1) 0.012(2) -.004(1)
C34 0.052(2) 0.049(2) 0.040(2) 0.009(1) 0.007(1) -.009(1)
C35 0.048(2) 0.031(2) 0.049(2) -.003(1) -.008(2) -.007(2)
C36 0.050(2) 0.032(2) 0.053(2) -.012(1) -.005(2) 0.002(1)
C37 0.054(2) 0.048(2) 0.045(3) -.012(1) 0.001(2) 0.012(2)
C38 0.062(2) 0.053(2) 0.037(3) -.006(1) -.001(2) 0.012(2)
C39 0.066(2) 0.054(2) 0.037(3) -.003(1) -.017(2) 0.001(2)
C40 0.054(2) 0.058(2) 0.051(3) -.010(2) -.021(2) -.003(2)
C41 0.033(2) 0.080(2) 0.071(2) -.007(1) -.016(2) 0.004(1)
C42 0.029(2) 0.083(2) 0.072(2) 0.005(1) 0.004(2) 0.003(1)
C43 0.036(2) 0.075(2) 0.062(3) 0.009(1) 0.011(2) -.005(2)
C44 0.056(2) 0.045(2) 0.057(3) 0.012(1) 0.000(2) -.017(2)
C45 0.061(2) 0.031(2) 0.059(3) 0.010(1) -.004(2) -.012(2)
C46 0.062(2) 0.025(2) 0.063(3) -.004(1) -.006(2) 0.006(2)
C47 0.066(2) 0.032(2) 0.059(2) -.006(1) -.007(2) 0.013(1)
C48 0.070(2) 0.051(2) 0.043(2) 0.000(1) -.013(2) 0.015(2)
C49 0.058(2) 0.063(2) 0.040(2) 0.004(2) -.019(2) 0.010(1)
C50 0.045(2) 0.067(2) 0.060(2) -.004(2) -.024(2) 0.007(1)
C51 0.030(2) 0.080(2) 0.074(3) 0.007(1) -.009(2) 0.004(2)
C52 0.049(2) 0.061(2) 0.065(3) 0.023(1) 0.007(2) -.008(2)
C53 0.070(2) 0.027(2) 0.066(2) 0.007(2) -.010(2) -.003(1)
C54 0.067(2) 0.039(2) 0.057(2) 0.004(1) -.013(2) 0.018(1)
C55 0.051(2) 0.062(2) 0.055(3) 0.005(1) -.024(2) 0.011(2)
C56 0.041(2) 0.069(2) 0.082(3) 0.022(1) -.011(2) 0.010(2)
C57 0.048(2) 0.054(2) 0.075(3) 0.028(1) -.003(2) -.005(2)
C58 0.063(2) 0.035(2) 0.077(2) 0.018(1) -.008(2) 0.003(1)
C59 0.065(3) 0.042(2) 0.068(3) 0.014(2) -.019(2) 0.013(2)
C60 0.049(3) 0.057(2) 0.074(3) 0.019(2) -.023(2) 0.013(2)
C61 0.108(3) 0.032(2) 0.080(3) -.010(2) -.021(2) -.006(2)
C62 0.097(2) 0.049(2) 0.065(3) -.018(2) -.011(2) 0.023(2)
C63 0.046(4) 0.049(2) 0.047(4) 0.000(2) -.019(3) 0.005(2)
C64 0.036(1) 0.0890(7) 0.0847(9) 0.0080(7) 0.0072(8) 0.0016(6)
C65 0.082(3) 0.080(3) 0.055(4) 0.029(3) 0.0087 -.0226
C66 0.09(1) 0.04(1) 0.08(1) 0.012(9) -.026(9) -.009(7)
C67 0.07(1) 0.04(1) 0.04(1) 0.03(1) -.02(1) 0.001(9)
C68 0.0817 0.0703 0.0494 0.0302 -.0069 -.0114
C69 0.0714 0.0712 0.0655 -.0019 0.0000 0.0000

loop_
_atom_site_label
_atom_site_fract_x
_atom_site_fract_y
_atom_site_fract_z
_atom_site_U_iso_or_equiv
_atom_site_occupancy
_atom_site_thermal_displace_type
Cl1 -0.0005(2) 0.0596(2) 0.3556(4) 0.101(4) 1.00 Uij
N1 0.33030(8) -0.1989(1) 0.3463(2) 0.115(1) 0.69 Uij
N2 0.31520(9) -0.1903(1) 0.4244(2) 0.105(1) 0.08 Uij
N3 0.37270(9) -0.1644(1) 0.3125(2) 0.098(1) 0.23 Uij
C1 0.28060(9) -0.1048(1) 0.3314(2) 0.058(1) 1.00 Uij
C2 0.2800(1) -0.0806(1) 0.4001(2) 0.043(1) 1.00 Uij
C3 0.3141(1) -0.0422(1) 0.4042(2) 0.038(1) 1.00 Uij
C4 0.3344(1) -0.0347(1) 0.3407(2) 0.042(2) 1.00 Uij
C5 0.3138(1) -0.0699(1) 0.2937(2) 0.052(1) 1.00 Uij
C6 0.2348(1) -0.1193(1) 0.2980(2) 0.053(2) 1.00 Uij
C7 0.24130(9) -0.0848(1) 0.4477(2) 0.046(1) 1.00 Uij
C8 0.3198(1) -0.0028(1) 0.4616(2) 0.037(2) 1.00 Uij
C9 0.36300(9) 0.0142(1) 0.3229(2) 0.044(1) 1.00 Uij
C10 0.3117(1) -0.0572(1) 0.2204(2) 0.051(2) 1.00 Uij
C11 0.19580(9) -0.0973(1) 0.3401(2) 0.051(1) 1.00 Uij
C12 0.1978(1) -0.0826(1) 0.4064(2) 0.050(2) 1.00 Uij
C13 0.2378(1) -0.0291(1) 0.4840(2) 0.042(2) 1.00 Uij
C14 0.2729(1) 0.0070(1) 0.4906(2) 0.039(1) 1.00 Uij
C15 0.3301(1) 0.0536(1) 0.4311(2) 0.037(2) 1.00 Uij
C16 0.3493(1) 0.0611(1) 0.3699(2) 0.038(2) 1.00 Uij
C17 0.34560(9) 0.0362(1) 0.2558(2) 0.047(1) 1.00 Uij
C18 0.3224(1) 0.0048(1) 0.2112(2) 0.050(2) 1.00 Uij
C19 0.2619(1) -0.0580(1) 0.2004(2) 0.051(2) 1.00 Uij
C20 0.2287(1) -0.0849(1) 0.2344(2) 0.050(2) 1.00 Uij
C21 0.1631(1) -0.0712(1) 0.2978(2) 0.054(2) 1.00 Uij
C22 0.1684(1) -0.0409(1) 0.4317(2) 0.050(1) 1.00 Uij
C23 0.19270(9) -0.0077(1) 0.4792(2) 0.048(1) 1.00 Uij
C24 0.2642(1) 0.0655(1) 0.4927(2) 0.041(2) 1.00 Uij
C25 0.2991(1) 0.0937(1) 0.4567(2) 0.039(2) 1.00 Uij
C26 0.3379(1) 0.1094(1) 0.3315(2) 0.042(2) 1.00 Uij
C27 0.3353(1) 0.0940(1) 0.2621(2) 0.046(2) 1.00 Uij
C28 0.2883(1) 0.0296(1) 0.1708(2) 0.050(2) 1.00 Uij
C29 0.2511(1) -0.0085(1) 0.1642(2) 0.051(2) 1.00 Uij
C30 0.1835(1) -0.0635(1) 0.2327(2) 0.053(2) 1.00 Uij
C31 0.1329(1) -0.0328(1) 0.3224(2) 0.056(2) 1.00 Uij
C32 0.1354(1) -0.0168(1) 0.3917(2) 0.057(2) 1.00 Uij
C33 0.1837(1) 0.0482(1) 0.4849(2) 0.051(2) 1.00 Uij
C34 0.2206(1) 0.0859(1) 0.4917(2) 0.047(2) 1.00 Uij
C35 0.2897(1) 0.1420(1) 0.4211(2) 0.043(2) 1.00 Uij
C36 0.3096(1) 0.1497(1) 0.3569(2) 0.045(2) 1.00 Uij
C37 0.3041(1) 0.1196(1) 0.2202(2) 0.049(2) 1.00 Uij
C38 0.2797(1) 0.0861(2) 0.1730(2) 0.051(2) 1.00 Uij
C39 0.2075(1) 0.0109(1) 0.1599(2) 0.052(2) 1.00 Uij
C40 0.1724(1) -0.0175(2) 0.1950(2) 0.055(2) 1.00 Uij
C41 0.1219(1) 0.0162(1) 0.2835(2) 0.061(2) 1.00 Uij
C42 0.1266(1) 0.0416(1) 0.3964(2) 0.061(2) 1.00 Uij
C43 0.1502(1) 0.0736(1) 0.4419(2) 0.058(2) 1.00 Uij
C44 0.2102(1) 0.1353(1) 0.4532(2) 0.053(2) 1.00 Uij
C45 0.2438(1) 0.1625(1) 0.4194(2) 0.051(2) 1.00 Uij
C46 0.2766(1) 0.1754(1) 0.3135(2) 0.050(2) 1.00 Uij
C47 0.2740(1) 0.1608(1) 0.2469(2) 0.053(2) 1.00 Uij
C48 0.2339(1) 0.1066(1) 0.1702(2) 0.055(2) 1.00 Uij
C49 0.1985(1) 0.0697(1) 0.1635(2) 0.054(2) 1.00 Uij
C50 0.1412(1) 0.0232(1) 0.2213(2) 0.057(2) 1.00 Uij
C51 0.1182(1) 0.0619(2) 0.3296(2) 0.062(2) 1.00 Uij
C52 0.1666(1) 0.1275(2) 0.4227(2) 0.058(2) 1.00 Uij
C53 0.2357(1) 0.1833(1) 0.3524(2) 0.054(2) 1.00 Uij
C54 0.2300(1) 0.1528(1) 0.2161(2) 0.054(2) 1.00 Uij
C55 0.1579(1) 0.0770(1) 0.2018(2) 0.056(2) 1.00 Uij
C56 0.1341(1) 0.1136(1) 0.3108(2) 0.064(2) 1.00 Uij
C57 0.1587(1) 0.1472(1) 0.3582(2) 0.059(2) 1.00 Uij
C58 0.1937(1) 0.1759(1) 0.3223(2) 0.058(2) 1.00 Uij
C59 0.1912(1) 0.1600(1) 0.2534(2) 0.058(2) 1.00 Uij
C60 0.1542(2) 0.1212(1) 0.2462(2) 0.060(2) 1.00 Uij
C61 0.2290(1) -0.1815(2) 0.2844(2) 0.074(2) 1.00 Uij
C62 0.2437(1) -0.1349(2) 0.4954(2) 0.070(2) 1.00 Uij
C63 0.3553(2) -0.0222(2) 0.5120(3) 0.047(3) 1.00 Uij
C64 0.41420(5) 0.00180(5) 0.32430 0.0698(8) 1.00 Uij
C65 0.34120 -0.09460 0.1762(3) 0.073(2) 1.00 Uij
C66 0.3096(6) -0.1598(6) 0.3399(9) 0.07(1) 0.69 Uij
C67 0.3036(6) -0.1462(7) 0.4143(9) 0.05(1) 0.08 Uij
C68 0.35100 -0.12760 0.30330 0.06713 0.23 Uij
C69 0.00000 0.00000 0.30850 0.06937 0.50 Uij
H61A 0.19560 -0.19330 0.25580 0.09370 1.00 Uiso
H61B 0.22610 -0.20480 0.32480 0.09370 1.00 Uiso
H61C 0.25980 -0.20850 0.25460 0.09370 1.00 Uiso
H62A 0.21580 -0.13560 0.52480 0.09040 1.00 Uiso
H62B 0.24440 -0.17290 0.46130 0.09040 1.00 Uiso
H62C 0.27440 -0.13320 0.52220 0.09040 1.00 Uiso
H63A 0.34700 -0.05870 0.52540 0.06730 1.00 Uiso
H63B 0.39420 -0.03060 0.48960 0.06730 1.00 Uiso
H63C 0.36730 0.00130 0.54190 0.06730 1.00 Uiso
H64A 0.42590 -0.00830 0.36590 0.08960 1.00 Uiso
H64B 0.42020 -0.02340 0.28660 0.08960 1.00 Uiso
H64C 0.42800 0.03200 0.30490 0.08960 1.00 Uiso
H65A 0.33330 -0.13700 0.17790 0.09230 1.00 Uiso
H65B 0.34100 -0.08380 0.13320 0.09230 1.00 Uiso
H65C 0.376(1) -0.089(1) 0.192(2) 0.09(2) 1.00 Uiso
H69 -0.037(2) 0.004(2) 0.279(3) 0.09(4) 1.00 Uiso

loop_
_geom_angle_atom_site_label_1
_geom_angle_atom_site_label_2
_geom_angle_atom_site_label_3
_geom_angle
_geom_angle_site_symmetry_3
C1 C2 C3 108.1(3) .
C1 C2 C7 124.7(3) .
C3 C2 C7 124.9(3) .
C2 C3 C4 110.2(3) .
C3 C4 C5 109.7(3) .
C12 C11 C21 119.0(3) .
C11 C12 C22 119.9(3) .
C14 C13 C23 119.0(3) .
C13 C14 C24 119.7(3) .
C16 C15 C25 120.0(3) .
C15 C16 C26 119.3(3) .
C18 C17 C27 119.6(3) .
C17 C18 C28 119.7(3) .
C20 C19 C29 119.3(3) .
C19 C20 C30 119.3(3) .
C11 C21 C30 107.8(3) .
C11 C21 C31 121.6(4) .
C30 C21 C31 120.3(3) .
C12 C22 C23 108.9(3) .
C12 C22 C32 121.4(4) .
C23 C22 C32 119.9(3) .
C13 C23 C22 108.0(3) .
C13 C23 C33 121.7(3) .
C22 C23 C33 120.3(3) .
C14 C24 C25 108.9(3) .
C14 C24 C34 121.2(3) .
C25 C24 C34 119.8(3) .
C15 C25 C24 108.7(3) .
C15 C25 C35 120.8(4) .
C24 C25 C35 120.7(3) .
C16 C26 C27 108.5(3) .
C16 C26 C36 121.2(4) .
C27 C26 C36 120.3(4) .
C17 C27 C26 109.0(3) .
C17 C27 C37 121.4(4) .
C26 C27 C37 120.1(3) .
C18 C28 C29 109.0(3) .
C18 C28 C38 121.7(4) .
C29 C28 C38 119.3(3) .
C19 C29 C28 108.4(3) .
C19 C29 C39 121.7(4) .
C28 C29 C39 120.3(3) .
C20 C30 C21 108.8(4) .
C20 C30 C40 121.6(4) .
C21 C30 C40 119.6(4) .
C21 C31 C32 119.3(4) .
C21 C31 C41 120.2(4) .
C32 C31 C41 107.9(3) .
C22 C32 C31 118.5(3) .
C22 C32 C42 120.0(3) .
C31 C32 C42 108.5(3) .
C23 C33 C34 118.9(3) .
C23 C33 C43 119.8(4) .
C34 C33 C43 108.1(3) .
C24 C34 C33 119.2(3) .
C24 C34 C44 119.9(3) .
C33 C34 C44 108.1(3) .
C25 C35 C36 119.1(4) .
C25 C35 C45 119.1(4) .
C36 C35 C45 108.8(4) .
C26 C36 C35 119.3(4) .
C26 C36 C46 119.5(4) .
C35 C36 C46 108.5(4) .
C27 C37 C38 118.6(3) .
C27 C37 C47 119.7(4) .
C38 C37 C47 108.7(3) .
C28 C38 C37 118.8(4) .
C28 C38 C48 120.5(3) .
C37 C38 C48 107.7(4) .
C29 C39 C40 119.2(4) .
C29 C39 C49 120.3(3) .
C40 C39 C49 108.2(4) .
C30 C40 C39 118.7(4) .
C30 C40 C50 120.0(4) .
C39 C40 C50 108.4(3) .
C31 C41 C50 119.3(3) .
C31 C41 C51 107.4(4) .
C50 C41 C51 120.9(3) .
C32 C42 C43 120.0(4) .
C32 C42 C51 107.7(4) .
C43 C42 C51 120.3(3) .
C33 C43 C42 119.9(3) .
C33 C43 C52 108.0(3) .
C42 C43 C52 120.0(4) .
C34 C44 C45 120.1(3) .
C34 C44 C52 107.9(3) .
C45 C44 C52 120.3(4) .
C35 C45 C44 120.4(4) .
C35 C45 C53 107.2(4) .
C44 C45 C53 120.1(4) .
C36 C46 C47 120.4(4) .
C36 C46 C53 107.4(4) .
C47 C46 C53 120.3(4) .
C37 C47 C46 120.0(4) .
C37 C47 C54 107.8(3) .
C46 C47 C54 119.5(4) .
C38 C48 C49 119.6(3) .
C38 C48 C54 108.3(4) .
C49 C48 C54 119.8(4) .
C39 C49 C48 119.9(4) .
C39 C49 C55 107.5(3) .
C48 C49 C55 120.3(4) .
C40 C50 C41 120.6(4) .
C40 C50 C55 107.1(4) .
C41 C50 C55 119.7(4) .
C41 C51 C42 108.5(3) .
C41 C51 C56 119.4(4) .
C42 C51 C56 119.9(4) .
C43 C52 C44 107.9(4) .
C43 C52 C57 119.9(4) .
C44 C52 C57 119.8(4) .
C45 C53 C46 108.1(3) .
C45 C53 C58 120.1(4) .
C46 C53 C58 119.8(4) .
C47 C54 C48 107.4(3) .
C47 C54 C59 120.0(4) .
C48 C54 C59 120.3(3) .
C49 C55 C50 108.7(3) .
C49 C55 C60 120.0(4) .
C50 C55 C60 119.4(4) .
C51 C56 C57 120.0(4) .
C51 C56 C60 120.0(4) .
C57 C56 C60 108.0(4) .
C52 C57 C56 119.9(4) .
C52 C57 C58 120.3(3) .
C56 C57 C58 107.9(4) .
C53 C58 C57 119.3(4) .
C53 C58 C59 119.7(4) .
C57 C58 C59 108.2(3) .
C54 C59 C58 120.7(4) .
C54 C59 C60 119.6(4) .
C58 C59 C60 108.0(4) .
C55 C60 C56 120.6(4) .
C55 C60 C59 120.0(4) .
C56 C60 C59 107.9(4) .
Cl1 C69 Cl1 113.7(4) 5_555
H63A C63 H63C 120.0(7) .
H64A C64 H64C 114.7(2) .

loop_
_geom_bond_atom_site_label_1
_geom_bond_atom_site_label_2
_geom_bond_distance
_geom_bond_site_symmetry_2
Cl1 C69 1.728(6) .
Cl1 C69 1.728(6) 5_555
N1 C66 1.14(2) .
N2 C67 1.14(2) .
N3 C68 1.117(3) .
C1 C2 1.499(5) .
C2 C3 1.380(5) .
C2 C7 1.500(5) .
C3 C4 1.422(6) .
C4 C5 1.413(5) .
C11 C12 1.379(6) .
C11 C21 1.438(5) .
C12 C22 1.431(5) .
C13 C14 1.370(5) .
C13 C23 1.442(5) .
C14 C24 1.444(4) .
C15 C16 1.367(6) .
C15 C25 1.436(5) .
C16 C26 1.443(5) .
C17 C18 1.363(5) .
C17 C27 1.441(4) .
C18 C28 1.432(5) .
C19 C20 1.367(5) .
C19 C29 1.440(5) .
C20 C30 1.442(5) .
C21 C30 1.453(6) .
C21 C31 1.386(5) .
C22 C23 1.443(5) .
C22 C32 1.397(5) .
C23 C33 1.388(4) .
C24 C25 1.438(5) .
C24 C34 1.389(5) .
C25 C35 1.401(5) .
C26 C27 1.445(6) .
C26 C36 1.388(5) .
C27 C37 1.398(6) .
C28 C29 1.448(5) .
C28 C38 1.396(5) .
C29 C39 1.383(5) .
C30 C40 1.389(6) .
C31 C32 1.446(6) .
C31 C41 1.460(5) .
C32 C42 1.444(5) .
C33 C34 1.436(5) .
C33 C43 1.456(6) .
C34 C44 1.460(5) .
C35 C36 1.431(6) .
C35 C45 1.454(5) .
C36 C46 1.453(6) .
C37 C38 1.444(6) .
C37 C47 1.445(5) .
C38 C48 1.452(5) .
C39 C40 1.436(6) .
C39 C49 1.454(5) .
C40 C50 1.455(5) .
C41 C50 1.385(6) .
C41 C51 1.449(6) .
C42 C43 1.389(6) .
C42 C51 1.450(6) .
C43 C52 1.448(5) .
C44 C45 1.377(5) .
C44 C52 1.447(5) .
C45 C53 1.457(6) .
C46 C47 1.385(6) .
C46 C53 1.459(6) .
C47 C54 1.461(5) .
C48 C49 1.389(5) .
C48 C54 1.456(5) .
C49 C55 1.443(5) .
C50 C55 1.451(5) .
C51 C56 1.393(5) .
C52 C57 1.400(6) .
C53 C58 1.400(5) .
C54 C59 1.387(6) .
C55 C60 1.399(6) .
C56 C57 1.451(6) .
C56 C60 1.440(7) .
C57 C58 1.445(5) .
C58 C59 1.438(6) .
C59 C60 1.456(6) .
C63 H63A 0.958(5) .
C63 H63C 0.902(6) .
C64 H64A 0.937(1) .
C64 H64C 0.926(2) .
C65 H65B 0.902(6) .

loop_
_geom_torsion_atom_site_label_1
_geom_torsion_atom_site_label_2
_geom_torsion_atom_site_label_3
_geom_torsion_atom_site_label_4
_geom_torsion
C1 C2 C3 C4 6.3(3)
C7 C2 C3 C4 -157.0(5)
C2 C3 C4 C5 -1.2(3)
C21 C11 C12 C22 -1.6(3)
C12 C11 C21 C30 143.4(5)
C12 C11 C21 C31 -1.7(4)
C11 C12 C22 C23 -141.6(4)
C11 C12 C22 C32 4.1(4)
C14 C13 C23 C22 141.8(4)
C23 C13 C14 C24 0.1(3)
C14 C13 C23 C33 -3.7(4)
C13 C14 C24 C25 -141.8(5)
C13 C14 C24 C34 3.5(4)
C16 C15 C25 C24 143.1(5)
C25 C15 C16 C26 -0.3(4)
C16 C15 C25 C35 -3.0(4)
C15 C16 C26 C27 -142.3(5)
C15 C16 C26 C36 3.3(4)
C18 C17 C27 C26 141.6(5)
C27 C17 C18 C28 0.4(4)
C18 C17 C27 C37 -4.5(4)
C17 C18 C28 C29 -141.5(5)
C17 C18 C28 C38 3.7(4)
C20 C19 C29 C28 142.6(5)
C29 C19 C20 C30 0.7(4)
C20 C19 C29 C39 -3.6(4)
C19 C20 C30 C21 -142.5(5)
C19 C20 C30 C40 2.8(4)
C11 C21 C30 C20 0.2(3)
C11 C21 C30 C40 -145.9(5)
C11 C21 C31 C32 2.6(4)
C11 C21 C31 C41 139.9(5)
C31 C21 C30 C20 145.8(5)
C30 C21 C31 C32 -138.3(5)
C31 C21 C30 C40 -0.3(4)
C30 C21 C31 C41 -1.0(4)
C12 C22 C23 C13 -0.4(3)
C12 C22 C23 C33 145.8(5)
C12 C22 C32 C31 -3.2(3)
C12 C22 C32 C42 -140.1(5)
C32 C22 C23 C13 -146.7(4)
C23 C22 C32 C31 138.9(5)
C32 C22 C23 C33 -0.6(4)
C23 C22 C32 C42 1.9(3)
C13 C23 C33 C34 3.8(3)
C13 C23 C33 C43 140.3(5)
C22 C23 C33 C34 -137.6(5)
C22 C23 C33 C43 -1.2(3)
C14 C24 C25 C15 0.3(3)
C14 C24 C25 C35 146.5(5)
C14 C24 C34 C33 -3.3(3)
C14 C24 C34 C44 -140.5(5)
C34 C24 C25 C15 -145.5(5)
C25 C24 C34 C33 138.2(5)
C34 C24 C25 C35 0.7(4)
C25 C24 C34 C44 1.1(4)
C15 C25 C35 C36 3.3(4)
C15 C25 C35 C45 140.3(5)
C24 C25 C35 C36 -138.8(5)
C24 C25 C35 C45 -1.8(4)
C16 C26 C27 C17 -0.8(3)
C16 C26 C27 C37 145.8(5)
C16 C26 C36 C35 -2.9(4)
C16 C26 C36 C46 -140.3(6)
C36 C26 C27 C17 -146.8(5)
C27 C26 C36 C35 138.7(5)
C36 C26 C27 C37 -0.2(4)
C27 C26 C36 C46 1.4(4)
C17 C27 C37 C38 4.3(4)
C17 C27 C37 C47 141.4(5)
C26 C27 C37 C38 -138.1(5)
C26 C27 C37 C47 -1.1(4)
C18 C28 C29 C19 -0.4(3)
C18 C28 C29 C39 146.3(5)
C18 C28 C38 C37 -3.7(4)
C18 C28 C38 C48 -140.4(6)
C38 C28 C29 C19 -146.5(5)
C29 C28 C38 C37 138.0(5)
C38 C28 C29 C39 0.2(4)
C29 C28 C38 C48 1.4(4)
C19 C29 C39 C40 3.0(4)
C19 C29 C39 C49 140.9(6)
C28 C29 C39 C40 -139.3(5)
C28 C29 C39 C49 -1.4(4)
C20 C30 C40 C39 -3.4(4)
C20 C30 C40 C50 -140.5(6)
C21 C30 C40 C39 138.3(6)
C21 C30 C40 C50 1.2(4)
C21 C31 C32 C22 -0.1(4)
C21 C31 C32 C42 141.3(5)
C21 C31 C41 C50 1.4(4)
C21 C31 C41 C51 -141.1(5)
C41 C31 C32 C22 -142.1(5)
C41 C31 C32 C42 -0.6(3)
C32 C31 C41 C50 143.0(5)
C32 C31 C41 C51 0.5(3)
C22 C32 C42 C43 -1.6(4)
C22 C32 C42 C51 141.2(5)
C31 C32 C42 C43 -142.3(5)
C31 C32 C42 C51 0.5(3)
C23 C33 C34 C24 -0.3(4)
C23 C33 C34 C44 141.4(5)
C23 C33 C43 C42 1.5(4)
C23 C33 C43 C52 -141.1(5)
C43 C33 C34 C24 -141.3(5)
C34 C33 C43 C42 142.1(5)
C43 C33 C34 C44 0.3(3)
C34 C33 C43 C52 -0.5(3)
C24 C34 C44 C45 -1.8(4)
C24 C34 C44 C52 141.3(5)
C33 C34 C44 C45 -143.1(5)
C33 C34 C44 C52 0.0(3)
C25 C35 C36 C26 -0.3(4)
C25 C35 C36 C46 141.2(5)
C25 C35 C45 C44 1.0(4)
C25 C35 C45 C53 -141.2(5)
C45 C35 C36 C26 -141.3(5)
C36 C35 C45 C44 142.1(5)
C45 C35 C36 C46 0.2(3)
C36 C35 C45 C53 -0.1(3)
C26 C36 C46 C47 -1.5(4)
C26 C36 C46 C53 141.3(5)
C35 C36 C46 C47 -142.9(5)
C35 C36 C46 C53 -0.1(3)
C27 C37 C38 C28 -0.3(4)
C27 C37 C38 C48 141.3(5)
C27 C37 C47 C46 1.0(4)
C27 C37 C47 C54 -140.6(5)
C47 C37 C38 C28 -141.6(5)
C38 C37 C47 C46 141.8(5)
C47 C37 C38 C48 0.0(3)
C38 C37 C47 C54 0.2(3)
C28 C38 C48 C49 -1.7(4)
C28 C38 C48 C54 140.6(5)
C37 C38 C48 C49 -142.5(5)
C37 C38 C48 C54 -0.2(3)
C29 C39 C40 C30 0.5(4)
C29 C39 C40 C50 142.0(5)
C29 C39 C49 C48 1.0(4)
C29 C39 C49 C55 -141.2(5)
C49 C39 C40 C30 -141.9(5)
C40 C39 C49 C48 143.0(5)
C49 C39 C40 C50 -0.3(4)
C40 C39 C49 C55 0.7(4)
C30 C40 C50 C41 -0.8(4)
C30 C40 C50 C55 140.9(5)
C39 C40 C50 C41 -141.8(5)
C39 C40 C50 C55 -0.1(4)
C31 C41 C50 C40 -0.5(4)
C31 C41 C50 C55 -137.5(5)
C31 C41 C51 C42 -0.2(3)
C31 C41 C51 C56 142.1(5)
C51 C41 C50 C40 136.9(6)
C50 C41 C51 C42 -142.0(5)
C51 C41 C50 C55 -0.1(4)
C50 C41 C51 C56 0.3(4)
C32 C42 C43 C33 -0.1(4)
C32 C42 C43 C52 138.1(5)
C32 C42 C51 C41 -0.2(3)
C32 C42 C51 C56 -142.2(5)
C51 C42 C43 C33 -138.3(5)
C43 C42 C51 C41 142.5(5)
C51 C42 C43 C52 -0.1(4)
C43 C42 C51 C56 0.4(4)
C33 C43 C52 C44 0.4(3)
C33 C43 C52 C57 142.5(5)
C42 C43 C52 C44 -142.1(5)
C42 C43 C52 C57 -0.1(4)
C34 C44 C45 C35 0.7(4)
C34 C44 C45 C53 138.1(6)
C34 C44 C52 C43 -0.3(3)
C34 C44 C52 C57 -142.3(5)
C52 C44 C45 C35 -137.8(6)
C45 C44 C52 C43 142.7(5)
C52 C44 C45 C53 -0.4(4)
C45 C44 C52 C57 0.7(4)
C35 C45 C53 C46 0.0(3)
C35 C45 C53 C58 142.6(5)
C44 C45 C53 C46 -142.3(5)
C44 C45 C53 C58 0.3(4)
C36 C46 C47 C37 0.3(4)
C36 C46 C47 C54 137.4(5)
C36 C46 C53 C45 0.1(3)
C36 C46 C53 C58 -142.7(5)
C53 C46 C47 C37 -137.8(5)
C47 C46 C53 C45 142.9(5)
C53 C46 C47 C54 -0.6(4)
C47 C46 C53 C58 0.2(4)
C37 C47 C54 C48 -0.4(3)
C37 C47 C54 C59 142.0(5)
C46 C47 C54 C48 -142.2(5)
C46 C47 C54 C59 0.2(4)
C38 C48 C49 C39 0.5(4)
C38 C48 C49 C55 138.0(5)
C38 C48 C54 C47 0.4(3)
C38 C48 C54 C59 -141.9(5)
C54 C48 C49 C39 -137.5(5)
C49 C48 C54 C47 142.6(5)
C54 C48 C49 C55 0.0(4)
C49 C48 C54 C59 0.3(4)
C39 C49 C55 C50 -0.8(3)
C39 C49 C55 C60 141.7(5)
C48 C49 C55 C50 -142.9(5)
C48 C49 C55 C60 -0.4(4)
C40 C50 C55 C49 0.6(4)
C40 C50 C55 C60 -142.2(5)
C41 C50 C55 C49 142.6(5)
C41 C50 C55 C60 -0.1(4)
C41 C51 C56 C57 -138.5(6)
C41 C51 C56 C60 -0.3(4)
C42 C51 C56 C57 -0.5(4)
C42 C51 C56 C60 137.7(6)
C43 C52 C57 C56 0.0(4)
C43 C52 C57 C58 -138.3(6)
C44 C52 C57 C56 137.6(6)
C44 C52 C57 C58 -0.8(4)
C45 C53 C58 C57 -0.4(4)
C45 C53 C58 C59 -137.6(5)
C46 C53 C58 C57 137.9(5)
C46 C53 C58 C59 0.6(4)
C47 C54 C59 C58 0.6(4)
C47 C54 C59 C60 -137.9(6)
C48 C54 C59 C58 138.2(6)
C48 C54 C59 C60 -0.3(4)
C49 C55 C60 C56 -138.4(6)
C49 C55 C60 C59 0.4(4)
C50 C55 C60 C56 0.1(4)
C50 C55 C60 C59 138.9(6)
C51 C56 C57 C52 0.3(4)
C51 C56 C57 C58 143.2(5)
C51 C56 C60 C55 0.1(4)
C51 C56 C60 C59 -143.1(5)
C60 C56 C57 C52 -142.4(5)
C57 C56 C60 C55 142.7(5)
C60 C56 C57 C58 0.6(4)
C57 C56 C60 C59 -0.4(4)
C52 C57 C58 C53 0.6(4)
C52 C57 C58 C59 142.3(5)
C56 C57 C58 C53 -142.1(5)
C56 C57 C58 C59 -0.5(4)
C53 C58 C59 C54 -1.1(4)
C53 C58 C59 C60 141.7(5)
C57 C58 C59 C54 -142.5(5)
C57 C58 C59 C60 0.2(4)
C54 C59 C60 C55 -0.1(4)
C54 C59 C60 C56 143.4(5)
C58 C59 C60 C55 -143.3(5)
C58 C59 C60 C56 0.1(4)
